data_2101380
loop_
_publ_author_name
'Iwasaki, F.'
'Sakuratani, M.'
'Kaneko, H.'
'Yasui, M.'
'Kamiya, N.'
'Iwasaki, H.'

_publ_section_title
;
 Structure determination of organic compounds using an in-laboratory
 rapid X-ray measurement system -- comparison with structures
 determined by a four-circle diffractometer
;
_journal_issue 6
_journal_name_full 'Acta Crystallographica Section B'
_journal_page_first 1028
_journal_page_last 1035
_journal_paper_doi 10.1107/S0108768195006914
_journal_volume 51
_journal_year 1995
_chemical_formula_sum 'C20 H30 O4'
_chemical_formula_weight 334.46
_space_group_IT_number 14
_space_group_name_Hall '-P 2yn'
_space_group_name_H-M_alt 'P 1 21/n 1'
_symmetry_cell_setting monoclinic
_symmetry_space_group_name_Hall '-P 2yn'
_symmetry_space_group_name_H-M 'P 1 21/n 1'
_cell_angle_alpha 90
_cell_angle_beta 104.820(10)
_cell_angle_gamma 90
_cell_formula_units_Z 4
_cell_length_a 10.8850(10)
_cell_length_b 10.1690(10)
_cell_length_c 17.597(2)
_cell_volume 1883.1(3)
_diffrn_radiation_type Mo
_diffrn_radiation_wavelength 0.71073
_exptl_absorpt_coefficient_mu 0.075
_exptl_crystal_density_diffrn 1.180
_exptl_crystal_density_meas 1.184
_cod_data_source_file as0654.cif
_cod_database_code 2101380

loop_
_space_group_symop_id
_space_group_symop_operation_xyz
1 x,y,z
2 -x+1/2,y+1/2,-z+1/2
3 -x,-y,-z
4 x+1/2,-y+1/2,z+1/2

loop_
_atom_site_label
_atom_site_fract_x
_atom_site_fract_y
_atom_site_fract_z
O(1) -.06487(14) .37372(16) .24353(8)
O(2) .09584(13) .24512(16) .30555(7)
O(3) -.24657(14) .1868(2) .07682(10)
O(4) -.12078(12) .09923(14) .18562(8)
C(1) .11950(16) .26818(17) .02143(9)
C(2) .22017(16) .28816(16) .09031(10)
C(3) .18679(16) .31308(17) .16220(9)
C(4) .0668(2) .2780(2) .16910(10)
C(5) -.0207(2) .2195(2) .10580(10)
C(6) .0033(2) .2158(2) .03200(10)
C(11) .1211(2) .3216(2) -.06220(10)
C(12) .2195(3) .4323(2) -.05580(10)
C(13) .1404(2) .2178(2) -.12250(10)
C(14) -.0066(2) .3920(2) -.09790(10)
C(21) .3640(2) .2580(2) .09630(10)
C(22) .4060(2) .1616(3) .16620(10)
C(23) .4561(2) .3754(3) .1090(2)
C(24) .3838(2) .1766(2) .02720(10)
C(31) .2717(2) .3907(2) .22880(10)
C(41) .0250(2) .3058(2) .24220(10)
C(42) .0543(2) .2640(3) .37660(10)
C(51) -.1431(2) .1687(2) .11870(10)
C(52) -.2320(2) .0604(3) .2111(2)
C(61) -.0906(2) .1436(2) -.03330(10)
H(121) .215(2) .478(3) -.1060(10)
H(122) .212(2) .499(2) -.0200(10)
H(123) .313(2) .404(2) -.0390(10)
H(131) .135(3) .257(3) -.173(2)
H(132) .233(4) .168(4) -.113(2)
H(133) .086(3) .144(3) -.129(2)
H(141) -.020(2) .459(2) -.0680(10)
H(142) -.076(3) .334(3) -.1120(10)
H(143) .005(3) .449(3) -.1480(10)
H(221) .492(3) .115(3) .163(2)
H(222) .418(2) .201(2) .2120(10)
H(223) .348(3) .085(3) .160(2)
H(231) .482(4) .411(4) .158(2)
H(232) .537(4) .359(4) .096(2)
H(233) .425(3) .451(3) .076(2)
H(241) .475(2) .133(2) .0390(10)
H(242) .381(2) .224(2) -.0190(10)
H(243) .324(2) .103(2) .0180(10)
H(311) .234(3) .454(3) .248(2)
H(312) .304(3) .338(3) .267(2)
H(313) .352(3) .442(3) .216(2)
H(421) -.036(3) .221(3) .370(2)
H(422) .095(3) .215(3) .412(2)
H(423) .057(4) .365(4) .389(2)
H(521) -.269(2) .134(2) .2230(10)
H(522) -.301(3) .017(3) .169(2)
H(523) -.207(3) .000(3) .255(2)
H(611) -.060(2) .109(3) -.0740(10)
H(612) -.127(2) .049(2) -.0110(10)
H(613) -.166(2) .183(3) -.0510(10)

loop_
_geom_angle_atom_site_label_1
_geom_angle_atom_site_label_2
_geom_angle_atom_site_label_3
_geom_angle
C(41) O(2) C(42) 115.3(2)
C(51) O(4) C(52) 116.8(2)
C(2) C(1) C(6) 117.6(2)
C(2) C(1) C(11) 123.4(2)
C(6) C(1) C(11) 118.2(2)
C(1) C(2) C(3) 117.1(2)
C(1) C(2) C(21) 124.7(2)
C(3) C(2) C(21) 117.1(2)
C(2) C(3) C(4) 119.8(2)
C(2) C(3) C(31) 122.0(2)
C(4) C(3) C(31) 117.8(2)
C(3) C(4) C(5) 120.2(2)
C(3) C(4) C(41) 122.0(2)
C(5) C(4) C(41) 117.7(2)
C(4) C(5) C(6) 119.9(2)
C(4) C(5) C(51) 118.6(2)
C(6) C(5) C(51) 121.4(2)
C(1) C(6) C(5) 119.8(2)
C(1) C(6) C(61) 122.4(2)
C(5) C(6) C(61) 117.6(2)
C(1) C(11) C(12) 111.3(2)
C(1) C(11) C(13) 116.2(2)
C(1) C(11) C(14) 108.0(2)
C(12) C(11) C(13) 109.8(2)
C(12) C(11) C(14) 103.3(2)
C(13) C(11) C(14) 107.3(2)
C(2) C(21) C(22) 105.1(2)
C(2) C(21) C(23) 117.3(2)
C(2) C(21) C(24) 112.6(2)
C(22) C(21) C(23) 109.4(2)
C(22) C(21) C(24) 102.0(2)
C(23) C(21) C(24) 109.2(2)
O(1) C(41) O(2) 123.2(2)
O(1) C(41) C(4) 123.7(2)
O(2) C(41) C(4) 113.1(2)
O(3) C(51) O(4) 122.8(2)
O(3) C(51) C(5) 126.4(2)
O(4) C(51) C(5) 110.8(2)

loop_
_geom_bond_atom_site_label_1
_geom_bond_atom_site_label_2
_geom_bond_distance
O(1) C(41) 1.198(3)
O(2) C(41) 1.338(2)
O(2) C(42) 1.449(3)
O(3) C(51) 1.198(2)
O(4) C(51) 1.340(3)
O(4) C(52) 1.447(3)
C(1) C(2) 1.422(2)
C(1) C(6) 1.418(3)
C(1) C(11) 1.576(3)
C(2) C(3) 1.426(3)
C(2) C(21) 1.570(3)
C(3) C(4) 1.380(3)
C(3) C(31) 1.523(3)
C(4) C(5) 1.397(2)
C(4) C(41) 1.500(3)
C(5) C(6) 1.390(3)
C(5) C(51) 1.493(3)
C(6) C(61) 1.521(3)
C(11) C(12) 1.530(3)
C(11) C(13) 1.547(3)
C(11) C(14) 1.550(3)
C(21) C(22) 1.548(3)
C(21) C(23) 1.540(4)
C(21) C(24) 1.536(3)
C(12) H(121) 0.99(3)
C(12) H(122) 0.95(2)
C(12) H(123) 1.03(2)
C(13) H(131) 0.97(3)
C(13) H(132) 1.10(4)
C(13) H(133) 0.94(3)
C(14) H(141) 0.90(2)
C(14) H(142) 0.93(3)
C(14) H(143) 1.08(3)
C(22) H(221) 1.07(3)
C(22) H(222) 0.88(3)
C(22) H(223) 0.99(3)
C(23) H(231) 0.92(4)
C(23) H(232) 0.98(4)
C(23) H(233) 0.97(3)
C(24) H(241) 1.06(3)
C(24) H(242) 0.94(2)
C(24) H(243) 0.98(2)
C(31) H(311) 0.87(3)
C(31) H(312) 0.86(3)
C(31) H(313) 1.09(3)
C(42) H(421) 1.06(3)
C(42) H(422) 0.83(3)
C(42) H(423) 1.05(4)
C(52) H(521) 0.90(3)
C(52) H(522) 1.01(3)
C(52) H(523) 0.97(3)
C(61) H(611) 0.94(3)
C(61) H(612) 1.15(3)
C(61) H(613) 0.89(3)
